data_4332719
loop_
_publ_author_name
'Jess, Inke'
'N\"ather, Christian'

_publ_section_title
;
 Investigations on the Synthesis, Structures, and Properties of New
 Copper(I) 2,3-Dimethylpyrazine Coordination Compounds
;
_journal_issue 18
_journal_name_full 'Inorganic Chemistry'
_journal_page_first 7446
_journal_page_last 7454
_journal_paper_doi 10.1021/ic060747b
_journal_volume 45
_journal_year 2006
_chemical_formula_sum 'C6 H8 Cl Cu N2'
_chemical_formula_weight 207.13
_chemical_name_systematic
; 
 ? 
;
_space_group_IT_number 15
_symmetry_cell_setting monoclinic
_symmetry_space_group_name_Hall '-C 2yc'
_symmetry_space_group_name_H-M 'C 1 2/c 1'
_atom_sites_solution_hydrogens geom
_atom_sites_solution_primary direct
_atom_sites_solution_secondary difmap
_audit_creation_method SHELXL-97
_cell_angle_alpha 90.00
_cell_angle_beta 118.471(8)
_cell_angle_gamma 90.00
_cell_formula_units_Z 8
_cell_length_a 19.1059(15)
_cell_length_b 7.1485(3)
_cell_length_c 12.5575(10)
_cell_measurement_temperature 200(2)
_cell_volume 1507.7(2)
_computing_structure_refinement 'SHELXL-97 (Sheldrick, 1997)'
_computing_structure_solution 'SHELXS-97 (Sheldrick, 1990)'
_diffrn_ambient_temperature 200(2)
_diffrn_measured_fraction_theta_full 0.976
_diffrn_measured_fraction_theta_max 0.976
_diffrn_radiation_monochromator graphite
_diffrn_radiation_source 'fine-focus sealed tube'
_diffrn_radiation_type MoK\a
_diffrn_radiation_wavelength 0.71073
_diffrn_reflns_av_R_equivalents 0.0333
_diffrn_reflns_av_sigmaI/netI 0.0196
_diffrn_reflns_limit_h_max 25
_diffrn_reflns_limit_h_min -24
_diffrn_reflns_limit_k_max 9
_diffrn_reflns_limit_k_min -9
_diffrn_reflns_limit_l_max 16
_diffrn_reflns_limit_l_min -16
_diffrn_reflns_number 7419
_diffrn_reflns_theta_full 28.01
_diffrn_reflns_theta_max 28.01
_diffrn_reflns_theta_min 3.89
_exptl_absorpt_coefficient_mu 3.168
_exptl_crystal_density_diffrn 1.825
_exptl_crystal_density_method 'not measured'
_exptl_crystal_F_000 832
_refine_diff_density_max 0.448
_refine_diff_density_min -0.559
_refine_diff_density_rms 0.081
_refine_ls_extinction_coef 0.0057(7)
_refine_ls_extinction_expression Fc^*^=kFc[1+0.001xFc^2^\l^3^/sin(2\q)]^-1/4^
_refine_ls_extinction_method SHELXL
_refine_ls_goodness_of_fit_ref 1.088
_refine_ls_hydrogen_treatment mixed
_refine_ls_matrix_type full
_refine_ls_number_parameters 94
_refine_ls_number_reflns 1788
_refine_ls_number_restraints 0
_refine_ls_restrained_S_all 1.088
_refine_ls_R_factor_all 0.0295
_refine_ls_R_factor_gt 0.0257
_refine_ls_shift/su_max 0.000
_refine_ls_shift/su_mean 0.000
_refine_ls_structure_factor_coef Fsqd
_refine_ls_weighting_details 'calc w=1/[\s^2^(Fo^2^)+(0.0405P)^2^+1.5083P] where P=(Fo^2^+2Fc^2^)/3'
_refine_ls_weighting_scheme calc
_refine_ls_wR_factor_gt 0.0675
_refine_ls_wR_factor_ref 0.0693
_reflns_number_gt 1608
_reflns_number_total 1788
_reflns_threshold_expression >2sigma(I)
_cod_data_source_file ic060747bsup3.cif
_cod_data_source_block d76c
_cod_original_cell_volume 1507.66(18)
_cod_original_sg_symbol_H-M C2/c
_cod_database_code 4332719

loop_
_symmetry_equiv_pos_as_xyz
'x, y, z'
'-x, y, -z+1/2'
'x+1/2, y+1/2, z'
'-x+1/2, y+1/2, -z+1/2'
'-x, -y, -z'
'x, -y, z-1/2'
'-x+1/2, -y+1/2, -z'
'x+1/2, -y+1/2, z-1/2'

loop_
_atom_site_label
_atom_site_type_symbol
_atom_site_fract_x
_atom_site_fract_y
_atom_site_fract_z
_atom_site_U_iso_or_equiv
_atom_site_adp_type
_atom_site_occupancy
_atom_site_symmetry_multiplicity
_atom_site_calc_flag
_atom_site_refinement_flags
Cu1 Cu 0.334556(14) 0.34159(4) 0.07962(2) 0.02109(12) Uani 1 1 d .
Cl1 Cl 0.30286(3) 0.02245(7) 0.04269(4) 0.02329(14) Uani 1 1 d .
N1 N 0.36081(9) 0.4394(2) 0.24329(13) 0.0166(3) Uani 1 1 d .
C1 C 0.40000(10) 0.3474(3) 0.34906(16) 0.0166(4) Uani 1 1 d .
C2 C 0.40399(10) 0.4218(3) 0.45635(15) 0.0152(3) Uani 1 1 d .
N2 N 0.36809(9) 0.5832(2) 0.45464(13) 0.0175(3) Uani 1 1 d .
C3 C 0.33129(11) 0.6769(3) 0.34841(17) 0.0200(4) Uani 1 1 d .
H3 H 0.3070 0.7941 0.3456 0.024 Uiso 1 1 calc R
C4 C 0.32816(11) 0.6065(3) 0.24441(16) 0.0196(4) Uani 1 1 d .
H4 H 0.3024 0.6770 0.1716 0.024 Uiso 1 1 calc R
C5 C 0.43854(14) 0.1654(3) 0.35048(19) 0.0288(5) Uani 1 1 d .
H5A H 0.4225 0.1267 0.2671 0.043 Uiso 1 1 calc R
H5B H 0.4219 0.0704 0.3900 0.043 Uiso 1 1 calc R
H5C H 0.4965 0.1797 0.3952 0.043 Uiso 1 1 calc R
C6 C 0.44785(12) 0.3211(3) 0.57509(17) 0.0218(4) Uani 1 1 d .
H6A H 0.4549 0.4052 0.6411 0.033 Uiso 1 1 calc R
H6B H 0.5001 0.2813 0.5866 0.033 Uiso 1 1 calc R
H6C H 0.4172 0.2112 0.5750 0.033 Uiso 1 1 calc R

loop_
_atom_site_aniso_label
_atom_site_aniso_U_11
_atom_site_aniso_U_22
_atom_site_aniso_U_33
_atom_site_aniso_U_23
_atom_site_aniso_U_13
_atom_site_aniso_U_12
Cu1 0.02582(16) 0.02741(18) 0.01229(15) 0.00003(8) 0.01090(11) 0.00184(9)
Cl1 0.0222(2) 0.0196(3) 0.0222(2) 0.00214(16) 0.00580(18) 0.00461(16)
N1 0.0188(7) 0.0208(8) 0.0110(7) 0.0008(5) 0.0076(6) 0.0007(6)
C1 0.0151(7) 0.0201(9) 0.0129(8) 0.0003(6) 0.0051(6) -0.0021(6)
C2 0.0134(7) 0.0211(9) 0.0114(7) 0.0003(6) 0.0061(6) -0.0038(6)
N2 0.0179(7) 0.0246(9) 0.0115(7) 0.0003(6) 0.0082(6) -0.0005(6)
C3 0.0219(8) 0.0241(11) 0.0150(8) 0.0027(7) 0.0095(7) 0.0042(7)
C4 0.0231(9) 0.0230(10) 0.0122(8) 0.0030(7) 0.0080(7) 0.0033(7)
C5 0.0339(11) 0.0261(12) 0.0191(9) -0.0006(7) 0.0067(8) 0.0095(8)
C6 0.0205(8) 0.0284(11) 0.0133(8) 0.0057(7) 0.0056(7) -0.0012(7)

loop_
_atom_type_symbol
_atom_type_description
_atom_type_scat_dispersion_real
_atom_type_scat_dispersion_imag
_atom_type_scat_source
C C 0.0033 0.0016 'International Tables Vol C Tables 4.2.6.8 and 6.1.1.4'
H H 0.0000 0.0000 'International Tables Vol C Tables 4.2.6.8 and 6.1.1.4'
N N 0.0061 0.0033 'International Tables Vol C Tables 4.2.6.8 and 6.1.1.4'
Cl Cl 0.1484 0.1585 'International Tables Vol C Tables 4.2.6.8 and 6.1.1.4'
Cu Cu 0.3201 1.2651 'International Tables Vol C Tables 4.2.6.8 and 6.1.1.4'

loop_
_geom_angle_atom_site_label_1
_geom_angle_atom_site_label_2
_geom_angle_atom_site_label_3
_geom_angle
_geom_angle_site_symmetry_1
_geom_angle_site_symmetry_3
N1 Cu1 N2 133.35(7) . 6_565
N1 Cu1 Cl1 117.27(5) . .
N2 Cu1 Cl1 104.55(5) 6_565 .
N1 Cu1 Cl1 99.78(5) . 7
N2 Cu1 Cl1 92.74(5) 6_565 7
Cl1 Cu1 Cl1 99.124(17) . 7
Cu1 Cl1 Cu1 80.876(17) . 7
C1 N1 C4 117.69(15) . .
C1 N1 Cu1 126.44(13) . .
C4 N1 Cu1 115.47(12) . .
N1 C1 C2 120.53(17) . .
N1 C1 C5 118.54(17) . .
C2 C1 C5 120.92(17) . .
N2 C2 C1 120.93(16) . .
N2 C2 C6 117.96(15) . .
C1 C2 C6 121.11(17) . .
C2 N2 C3 117.70(15) . .
C2 N2 Cu1 124.37(12) . 6_566
C3 N2 Cu1 115.09(13) . 6_566
N2 C3 C4 121.52(18) . .
N1 C4 C3 121.51(17) . .

loop_
_geom_bond_atom_site_label_1
_geom_bond_atom_site_label_2
_geom_bond_distance
_geom_bond_site_symmetry_2
Cu1 N1 1.9956(15) .
Cu1 N2 2.0300(15) 6_565
Cu1 Cl1 2.3492(6) .
Cu1 Cl1 2.5203(6) 7
Cl1 Cu1 2.5203(6) 7
N1 C1 1.345(2) .
N1 C4 1.351(3) .
C1 C2 1.416(2) .
C1 C5 1.491(3) .
C2 N2 1.337(2) .
C2 C6 1.501(2) .
N2 C3 1.352(2) .
N2 Cu1 2.0300(15) 6_566
C3 C4 1.374(3) .
